data_4338669
loop_
_publ_author_name
'Williams, Ursula J.'
'Carroll, Patrick J.'
'Schelter, Eric J.'

_publ_section_title
;
 Synthesis and Analysis of a Family of Cerium(IV) Halide and Pseudohalide
 Compounds.
;
_journal_issue 12
_journal_name_full 'Inorganic chemistry'
_journal_page_first 6338
_journal_page_last 6345
_journal_paper_doi 10.1021/ic500969r
_journal_volume 53
_journal_year 2014
_chemical_formula_sum 'C18 H54 Ce I N3 Si6'
_chemical_formula_weight 748.20
_space_group_IT_number 161
_symmetry_cell_setting trigonal
_symmetry_Int_Tables_number 161
_symmetry_space_group_name_Hall 'R 3 -2"c'
_symmetry_space_group_name_H-M 'R 3 c :H'
_atom_sites_solution_hydrogens geom
_atom_sites_solution_primary direct
_audit_creation_method SHELXL-97
_cell_angle_alpha 90.00
_cell_angle_beta 90.00
_cell_angle_gamma 120.00
_cell_formula_units_Z 6
_cell_length_a 18.2415(10)
_cell_length_b 18.2415(10)
_cell_length_c 17.1784(10)
_cell_measurement_temperature 100(1)
_cell_volume 4950.3(5)
_computing_data_collection 'Bruker APEX2'
_computing_data_reduction 'Bruker SAINT'
_computing_structure_refinement 'SHELXL-97 (Sheldrick, 2008)'
_computing_structure_solution 'SHELXS-97 (Sheldrick, 2008)'
_diffrn_ambient_temperature 100(1)
_diffrn_measured_fraction_theta_full 1.000
_diffrn_measured_fraction_theta_max 1.000
_diffrn_measurement_device 'CCD Area Detector'
_diffrn_measurement_device_type 'Bruker APEXII'
_diffrn_measurement_method 'phi and omega scans'
_diffrn_radiation_monochromator graphite
_diffrn_radiation_source 'sealed tube'
_diffrn_radiation_type MoK\a
_diffrn_radiation_wavelength 0.71073
_diffrn_reflns_av_R_equivalents 0.0181
_diffrn_reflns_av_sigmaI/netI 0.0107
_diffrn_reflns_limit_h_max 23
_diffrn_reflns_limit_h_min -23
_diffrn_reflns_limit_k_max 23
_diffrn_reflns_limit_k_min -23
_diffrn_reflns_limit_l_max 22
_diffrn_reflns_limit_l_min -21
_diffrn_reflns_number 51009
_diffrn_reflns_theta_full 27.52
_diffrn_reflns_theta_max 27.52
_diffrn_reflns_theta_min 2.23
_exptl_absorpt_coefficient_mu 2.544
_exptl_absorpt_correction_T_max 0.7456
_exptl_absorpt_correction_T_min 0.6260
_exptl_absorpt_correction_type multi-scan
_exptl_absorpt_process_details '(SADABS; Sheldrick, 2007)'
_exptl_crystal_density_diffrn 1.506
_exptl_crystal_density_method 'not measured'
_exptl_crystal_F_000 2268
_exptl_crystal_size_max 0.30
_exptl_crystal_size_mid 0.12
_exptl_crystal_size_min 0.10
_refine_diff_density_max 0.255
_refine_diff_density_min -0.151
_refine_diff_density_rms 0.033
_refine_ls_abs_structure_details 'Flack H D (1983), Acta Cryst. A39, 876-881'
_refine_ls_abs_structure_Flack 0.002(6)
_refine_ls_extinction_method none
_refine_ls_goodness_of_fit_ref 1.078
_refine_ls_hydrogen_treatment constr
_refine_ls_matrix_type full
_refine_ls_number_parameters 95
_refine_ls_number_reflns 2534
_refine_ls_number_restraints 1
_refine_ls_restrained_S_all 1.077
_refine_ls_R_factor_all 0.0085
_refine_ls_R_factor_gt 0.0083
_refine_ls_shift/su_max 0.001
_refine_ls_shift/su_mean 0.000
_refine_ls_structure_factor_coef Fsqd
_refine_ls_weighting_details 'calc w=1/[\s^2^(Fo^2^)+(0.0081P)^2^+3.3319P] where P=(Fo^2^+2Fc^2^)/3'
_refine_ls_weighting_scheme calc
_refine_ls_wR_factor_gt 0.0228
_refine_ls_wR_factor_ref 0.0230
_reflns_number_gt 2507
_reflns_number_total 2534
_reflns_threshold_expression >2sigma(I)
_cod_data_source_file ic500969r_si_002.cif
_cod_data_source_block compound_2-I
_cod_depositor_comments
;
The following automatic conversions were performed:
'_atom_site_symetry_multiplicity' tag replaced with
'_atom_site_symmetry_multiplicity'.

Automatic conversion script
Id: cif_correct_tags 1440 2010-10-19 06:21:57Z saulius 

 Adding full bibliography for 4338669--4338671.cif.
;
_cod_original_sg_symbol_H-M 'R 3 c     '
_cod_database_code 4338669

loop_
_symmetry_equiv_pos_as_xyz
'x, y, z'
'-y, x-y, z'
'-x+y, -x, z'
'-x+y, y, z+1/2'
'x, x-y, z+1/2'
'-y, -x, z+1/2'
'x+2/3, y+1/3, z+1/3'
'-y+2/3, x-y+1/3, z+1/3'
'-x+y+2/3, -x+1/3, z+1/3'
'-x+y+2/3, y+1/3, z+5/6'
'x+2/3, x-y+1/3, z+5/6'
'-y+2/3, -x+1/3, z+5/6'
'x+1/3, y+2/3, z+2/3'
'-y+1/3, x-y+2/3, z+2/3'
'-x+y+1/3, -x+2/3, z+2/3'
'-x+y+1/3, y+2/3, z+7/6'
'x+1/3, x-y+2/3, z+7/6'
'-y+1/3, -x+2/3, z+7/6'

loop_
_atom_site_label
_atom_site_type_symbol
_atom_site_fract_x
_atom_site_fract_y
_atom_site_fract_z
_atom_site_U_iso_or_equiv
_atom_site_adp_type
_atom_site_occupancy
_atom_site_symmetry_multiplicity
_atom_site_calc_flag
_atom_site_refinement_flags
Ce1 Ce 0.3333 0.6667 0.463753(5) 0.01134(3) Uani 1 3 d S
N1 N 0.43275(6) 0.79980(6) 0.44315(6) 0.01341(18) Uani 1 1 d .
Si1 Si 0.52351(2) 0.844717(19) 0.50205(3) 0.01404(6) Uani 1 1 d .
Si2 Si 0.42118(2) 0.86065(2) 0.37058(2) 0.01306(6) Uani 1 1 d .
C1 C 0.54627(9) 0.76022(8) 0.53593(8) 0.0196(2) Uani 1 1 d .
H1A H 0.5838 0.7555 0.4997 0.029 Uiso 1 1 calc R
H1B H 0.4943 0.7071 0.5390 0.029 Uiso 1 1 calc R
H1C H 0.5723 0.7749 0.5864 0.029 Uiso 1 1 calc R
C2 C 0.51172(8) 0.90086(8) 0.58781(7) 0.0228(3) Uani 1 1 d .
H2A H 0.4608 0.8632 0.6155 0.034 Uiso 1 1 calc R
H2B H 0.5087 0.9493 0.5703 0.034 Uiso 1 1 calc R
H2C H 0.5596 0.9190 0.6217 0.034 Uiso 1 1 calc R
C3 C 0.62038(7) 0.92468(8) 0.44896(7) 0.0199(2) Uani 1 1 d .
H3A H 0.6142 0.9723 0.4351 0.030 Uiso 1 1 calc R
H3B H 0.6276 0.8995 0.4027 0.030 Uiso 1 1 calc R
H3C H 0.6690 0.9433 0.4819 0.030 Uiso 1 1 calc R
C4 C 0.31465(8) 0.79740(8) 0.32408(7) 0.0201(2) Uani 1 1 d .
H4A H 0.2714 0.7855 0.3619 0.030 Uiso 1 1 calc R
H4B H 0.3083 0.7452 0.3047 0.030 Uiso 1 1 calc R
H4C H 0.3097 0.8291 0.2818 0.030 Uiso 1 1 calc R
C5 C 0.49844(8) 0.89150(8) 0.28844(7) 0.0196(2) Uani 1 1 d .
H5A H 0.4953 0.8417 0.2664 0.029 Uiso 1 1 calc R
H5B H 0.5547 0.9283 0.3075 0.029 Uiso 1 1 calc R
H5C H 0.4850 0.9204 0.2492 0.029 Uiso 1 1 calc R
C6 C 0.42962(8) 0.95974(8) 0.41062(7) 0.0205(2) Uani 1 1 d .
H6A H 0.4856 0.9953 0.4309 0.031 Uiso 1 1 calc R
H6B H 0.3889 0.9457 0.4516 0.031 Uiso 1 1 calc R
H6C H 0.4187 0.9892 0.3700 0.031 Uiso 1 1 calc R
I1 I 0.3333 0.6667 0.638275(8) 0.02090(5) Uani 1 3 d S

loop_
_atom_site_aniso_label
_atom_site_aniso_U_11
_atom_site_aniso_U_22
_atom_site_aniso_U_33
_atom_site_aniso_U_23
_atom_site_aniso_U_13
_atom_site_aniso_U_12
Ce1 0.01119(4) 0.01119(4) 0.01163(6) 0.000 0.000 0.00560(2)
N1 0.0136(5) 0.0142(4) 0.0121(4) 0.0002(4) 0.0000(4) 0.0067(4)
Si1 0.01442(14) 0.01386(14) 0.01337(13) -0.00149(12) -0.00134(12) 0.00673(12)
Si2 0.01396(14) 0.01220(15) 0.01243(15) 0.00075(12) 0.00004(13) 0.00610(12)
C1 0.0205(6) 0.0197(6) 0.0197(6) -0.0015(5) -0.0042(5) 0.0109(5)
C2 0.0270(6) 0.0236(6) 0.0191(6) -0.0070(5) -0.0030(5) 0.0137(5)
C3 0.0157(5) 0.0184(6) 0.0220(6) 0.0010(5) -0.0007(5) 0.0059(5)
C4 0.0187(6) 0.0222(6) 0.0154(5) 0.0018(5) -0.0007(4) 0.0072(5)
C5 0.0201(6) 0.0209(6) 0.0174(6) 0.0045(5) 0.0032(4) 0.0101(5)
C6 0.0241(6) 0.0166(6) 0.0226(6) -0.0004(5) -0.0013(5) 0.0115(5)
I1 0.02500(7) 0.02500(7) 0.01269(7) 0.000 0.000 0.01250(4)

loop_
_atom_type_symbol
_atom_type_description
_atom_type_scat_dispersion_real
_atom_type_scat_dispersion_imag
_atom_type_scat_source
C C 0.0033 0.0016 'International Tables Vol C Tables 4.2.6.8 and 6.1.1.4'
H H 0.0000 0.0000 'International Tables Vol C Tables 4.2.6.8 and 6.1.1.4'
N N 0.0061 0.0033 'International Tables Vol C Tables 4.2.6.8 and 6.1.1.4'
Si Si 0.0817 0.0704 'International Tables Vol C Tables 4.2.6.8 and 6.1.1.4'
Ce Ce -0.2486 2.6331 'International Tables Vol C Tables 4.2.6.8 and 6.1.1.4'
I I -0.4742 1.8119 'International Tables Vol C Tables 4.2.6.8 and 6.1.1.4'

loop_
_geom_angle_atom_site_label_1
_geom_angle_atom_site_label_2
_geom_angle_atom_site_label_3
_geom_angle
_geom_angle_site_symmetry_1
_geom_angle_site_symmetry_3
N1 Ce1 N1 117.498(14) 2_665 .
N1 Ce1 N1 117.498(14) 2_665 3_565
N1 Ce1 N1 117.498(14) . 3_565
N1 Ce1 I1 99.19(3) 2_665 .
N1 Ce1 I1 99.19(3) . .
N1 Ce1 I1 99.19(3) 3_565 .
N1 Ce1 Si1 26.62(2) 2_665 2_665
N1 Ce1 Si1 104.05(2) . 2_665
N1 Ce1 Si1 138.01(2) 3_565 2_665
I1 Ce1 Si1 78.936(8) . 2_665
N1 Ce1 Si1 138.01(2) 2_665 .
N1 Ce1 Si1 26.62(2) . .
N1 Ce1 Si1 104.05(2) 3_565 .
I1 Ce1 Si1 78.936(8) . .
Si1 Ce1 Si1 116.408(5) 2_665 .
N1 Ce1 Si1 104.05(2) 2_665 3_565
N1 Ce1 Si1 138.01(2) . 3_565
N1 Ce1 Si1 26.62(2) 3_565 3_565
I1 Ce1 Si1 78.936(8) . 3_565
Si1 Ce1 Si1 116.408(5) 2_665 3_565
Si1 Ce1 Si1 116.408(5) . 3_565
N1 Ce1 Si2 25.66(3) 2_665 2_665
N1 Ce1 Si2 125.94(3) . 2_665
N1 Ce1 Si2 95.32(3) 3_565 2_665
I1 Ce1 Si2 117.543(7) . 2_665
Si1 Ce1 Si2 52.277(8) 2_665 2_665
Si1 Ce1 Si2 152.378(9) . 2_665
Si1 Ce1 Si2 89.544(8) 3_565 2_665
N1 Ce1 Si2 95.32(3) 2_665 .
N1 Ce1 Si2 25.66(3) . .
N1 Ce1 Si2 125.94(3) 3_565 .
I1 Ce1 Si2 117.543(7) . .
Si1 Ce1 Si2 89.544(8) 2_665 .
Si1 Ce1 Si2 52.277(8) . .
Si1 Ce1 Si2 152.378(9) 3_565 .
Si2 Ce1 Si2 100.327(9) 2_665 .
N1 Ce1 Si2 125.94(3) 2_665 3_565
N1 Ce1 Si2 95.32(3) . 3_565
N1 Ce1 Si2 25.66(3) 3_565 3_565
I1 Ce1 Si2 117.543(7) . 3_565
Si1 Ce1 Si2 152.378(9) 2_665 3_565
Si1 Ce1 Si2 89.544(8) . 3_565
Si1 Ce1 Si2 52.277(8) 3_565 3_565
Si2 Ce1 Si2 100.327(9) 2_665 3_565
Si2 Ce1 Si2 100.327(9) . 3_565
Si2 N1 Si1 119.94(5) . .
Si2 N1 Ce1 121.11(5) . .
Si1 N1 Ce1 118.94(5) . .
N1 Si1 C2 111.75(5) . .
N1 Si1 C3 112.68(5) . .
C2 Si1 C3 106.24(6) . .
N1 Si1 C1 109.85(5) . .
C2 Si1 C1 109.81(6) . .
C3 Si1 C1 106.29(6) . .
N1 Si1 Ce1 34.44(3) . .
C2 Si1 Ce1 109.37(4) . .
C3 Si1 Ce1 139.35(4) . .
C1 Si1 Ce1 79.41(4) . .
N1 Si2 C6 111.95(5) . .
N1 Si2 C4 109.28(5) . .
C6 Si2 C4 108.16(6) . .
N1 Si2 C5 114.60(5) . .
C6 Si2 C5 107.55(6) . .
C4 Si2 C5 104.91(6) . .
N1 Si2 Ce1 33.23(3) . .
C6 Si2 Ce1 126.25(4) . .
C4 Si2 Ce1 76.11(4) . .
C5 Si2 Ce1 123.39(4) . .

loop_
_geom_bond_atom_site_label_1
_geom_bond_atom_site_label_2
_geom_bond_distance
_geom_bond_site_symmetry_2
Ce1 N1 2.2153(9) 2_665
Ce1 N1 2.2153(9) .
Ce1 N1 2.2153(9) 3_565
Ce1 I1 2.9980(2) .
Ce1 Si1 3.4276(4) 2_665
Ce1 Si1 3.4276(4) .
Ce1 Si1 3.4276(4) 3_565
Ce1 Si2 3.4614(4) 2_665
Ce1 Si2 3.4613(4) .
Ce1 Si2 3.4614(4) 3_565
N1 Si2 1.7509(10) .
N1 Si1 1.7547(10) .
Si1 C2 1.8671(12) .
Si1 C3 1.8720(12) .
Si1 C1 1.8780(13) .
Si2 C6 1.8670(13) .
Si2 C4 1.8719(12) .
Si2 C5 1.8710(12) .
